data_4504954
loop_
_publ_author_name
'Saha, Binoy K.'
'Jetti, Ram K. R.'
'Reddy, L. Sreenivas'
'Aitipamula, Srinivasulu'
'Nangia, Ashwini'

_publ_section_title
;
 Halogen Trimer-Mediated Hexagonal Host Framework of
 2,4,6-Tris(4-halophenoxy)-1,3,5-triazine. Supramolecular Isomerism from
 Hexagonal Channel (X = Cl, Br) to Cage Structure (X = I)
;
_journal_issue 3
_journal_name_full 'Crystal Growth &amp; Design'
_journal_page_first 887
_journal_paper_doi 10.1021/cg049691r
_journal_volume 5
_journal_year 2005
_chemical_formula_moiety 'C45 H30 Br3 I6 N6 O6'
_chemical_formula_sum 'C45 H30 Br3 I6 N6 O6'
_chemical_formula_weight 1751.88
_chemical_name_common '2,4,6-tris(4-iodophenoxy)-1,3,5-triazine, dibromomethane'
_chemical_name_systematic
; 
 2,4,6-tris(4-iodophenoxy)-1,3,5-triazine, dibromomethane 
;
_space_group_IT_number 148
_symmetry_cell_setting hexagonal
_symmetry_space_group_name_Hall '-R 3'
_symmetry_space_group_name_H-M 'R -3 :H'
_atom_sites_solution_hydrogens geom
_atom_sites_solution_primary direct
_atom_sites_solution_secondary difmap
_audit_creation_method SHELXL-97
_cell_angle_alpha 90.00
_cell_angle_beta 90.00
_cell_angle_gamma 120.00
_cell_formula_units_Z 3
_cell_length_a 15.6595(13)
_cell_length_b 15.6595(13)
_cell_length_c 18.681(2)
_cell_measurement_reflns_used 7532
_cell_measurement_temperature 203(2)
_cell_measurement_theta_max 28.18
_cell_measurement_theta_min 2.60
_cell_volume 3967.2(6)
_computing_cell_refinement
;
BRUKER AXS SAINT program Vers.6.01
;
_computing_data_collection 'BRUKER AXS SMART Vers. 5.054 1997/98'
_computing_data_reduction
;
BRUKER AXS SAINT program Vers.6.01
;
_computing_molecular_graphics
;
BRUKER AXS SHELXTL Vers.6.12, DOS/WIN95/NT/2000/ME
;
_computing_publication_material
;
BRUKER AXS SHELXTL Vers.6.12, DOS/WIN95/NT/2000/ME
;
_computing_structure_refinement
;
BRUKER AXS SHELXTL Vers.6.12, DOS/WIN95/NT/2000/ME
;
_computing_structure_solution
;
BRUKER AXS SHELXTL Vers.6.12, DOS/WIN95/NT/2000/ME
;
_diffrn_ambient_temperature 203(2)
_diffrn_detector_area_resol_mean 8.192
_diffrn_measured_fraction_theta_full 0.985
_diffrn_measured_fraction_theta_max 0.985
_diffrn_measurement_device_type 'Siemens SMART CCD area detector system'
_diffrn_measurement_method
;
 Full sphere data collection 
 in omega at 0.3 deg scan width, 
 two runs with 720 frames, phi =  0, 270(deg) 
 two runs with 436 frames, phi = 88, 180 deg) 
;
_diffrn_radiation_monochromator graphite
_diffrn_radiation_source 'fine-focus sealed tube'
_diffrn_radiation_type MoK\a
_diffrn_radiation_wavelength 0.71073
_diffrn_reflns_av_R_equivalents 0.0540
_diffrn_reflns_av_sigmaI/netI 0.0632
_diffrn_reflns_limit_h_max 18
_diffrn_reflns_limit_h_min -20
_diffrn_reflns_limit_k_max 15
_diffrn_reflns_limit_k_min -20
_diffrn_reflns_limit_l_max 24
_diffrn_reflns_limit_l_min -12
_diffrn_reflns_number 5706
_diffrn_reflns_theta_full 28.32
_diffrn_reflns_theta_max 28.32
_diffrn_reflns_theta_min 2.60
_exptl_absorpt_coefficient_mu 5.840
_exptl_absorpt_correction_T_max 0.340
_exptl_absorpt_correction_T_min 0.090
_exptl_absorpt_correction_type empirical
_exptl_absorpt_process_details
; 
 Siemens SADABS program multi-scan V2.03
 R.H. Blessing, Acta Cryst. (1995) A51 33-38 
;
_exptl_crystal_colour colourless
_exptl_crystal_density_diffrn 2.200
_exptl_crystal_density_meas ?
_exptl_crystal_density_method 'not measured'
_exptl_crystal_description block
_exptl_crystal_F_000 2439
_exptl_crystal_size_max 0.57
_exptl_crystal_size_mid 0.32
_exptl_crystal_size_min 0.23
_refine_diff_density_max 1.984
_refine_diff_density_min -2.149
_refine_diff_density_rms 0.268
_refine_ls_extinction_method none
_refine_ls_goodness_of_fit_ref 1.056
_refine_ls_hydrogen_treatment mixed
_refine_ls_matrix_type full
_refine_ls_number_parameters 109
_refine_ls_number_reflns 2170
_refine_ls_number_restraints 0
_refine_ls_restrained_S_all 1.056
_refine_ls_R_factor_all 0.0843
_refine_ls_R_factor_gt 0.0682
_refine_ls_shift/su_max 0.001
_refine_ls_shift/su_mean 0.000
_refine_ls_structure_factor_coef Fsqd
_refine_ls_weighting_details 'calc w=1/[\s^2^(Fo^2^)+(0.1330P)^2^+2.0994P] where P=(Fo^2^+2Fc^2^)/3'
_refine_ls_weighting_scheme calc
_refine_ls_wR_factor_gt 0.1871
_refine_ls_wR_factor_ref 0.2017
_reflns_number_gt 1639
_reflns_number_total 2170
_reflns_threshold_expression >2sigma(I)
_cod_data_source_file cg049691rsi20040907_112302.cif
_cod_data_source_block idbdju1m
_cod_depositor_comments
;
The following automatic conversions were performed:

'_symmetry_cell_setting' value 'Hexagonal' changed to 'hexagonal'
according to /home/saulius/struct/CIF-dictionaries/cif_core.dic
dictionary named 'cif_core.dic' version 2.4.1 from 2010-06-29.

Automatic conversion script
Id: cif_fix_values 1715 2011-07-08 13:25:40Z adriana 

The following automatic conversions were performed:

'_exptl_crystal_density_meas' value 'not measured' was changed to '?'
- the value is perceived as not measured.

Automatic conversion script
Id: cif_fix_values 3008 2015-01-20 13:52:24Z robertas 
;
_cod_original_cell_volume 3967.2(7)
_cod_original_sg_symbol_H-M 'R -3'
_cod_database_code 4504954

loop_
_symmetry_equiv_pos_as_xyz
'x, y, z'
'-y, x-y, z'
'-x+y, -x, z'
'x+2/3, y+1/3, z+1/3'
'-y+2/3, x-y+1/3, z+1/3'
'-x+y+2/3, -x+1/3, z+1/3'
'x+1/3, y+2/3, z+2/3'
'-y+1/3, x-y+2/3, z+2/3'
'-x+y+1/3, -x+2/3, z+2/3'
'-x, -y, -z'
'y, -x+y, -z'
'x-y, x, -z'
'-x+2/3, -y+1/3, -z+1/3'
'y+2/3, -x+y+1/3, -z+1/3'
'x-y+2/3, x+1/3, -z+1/3'
'-x+1/3, -y+2/3, -z+2/3'
'y+1/3, -x+y+2/3, -z+2/3'
'x-y+1/3, x+2/3, -z+2/3'

loop_
_atom_site_label
_atom_site_type_symbol
_atom_site_fract_x
_atom_site_fract_y
_atom_site_fract_z
_atom_site_U_iso_or_equiv
_atom_site_adp_type
_atom_site_occupancy
_atom_site_symmetry_multiplicity
_atom_site_calc_flag
_atom_site_refinement_flags
I1 I 0.17065(4) 0.56289(3) 0.45965(3) 0.0424(3) Uani 1 1 d .
O1 O -0.0828(3) 0.1093(3) 0.4093(3) 0.0317(10) Uani 1 1 d .
N1 N 0.0602(4) 0.1010(4) 0.4084(3) 0.0256(11) Uani 1 1 d .
C1 C -0.0387(4) 0.0551(4) 0.4079(3) 0.0213(11) Uani 1 1 d .
C2 C -0.0241(4) 0.2118(4) 0.4199(4) 0.0273(13) Uani 1 1 d .
C3 C -0.0259(5) 0.2482(5) 0.4860(4) 0.0320(14) Uani 1 1 d .
H3 H -0.0639 0.2057 0.5231 0.038 Uiso 1 1 d R
C5 C 0.0826(5) 0.4105(4) 0.4417(4) 0.0290(13) Uani 1 1 d .
C7 C 0.0282(6) 0.2726(5) 0.3633(4) 0.0380(16) Uani 1 1 d .
H7 H 0.0267 0.2456 0.3181 0.046 Uiso 1 1 d R
C6 C 0.0824(6) 0.3740(5) 0.3739(4) 0.0377(16) Uani 1 1 d .
H6 H 0.1184 0.4163 0.3360 0.045 Uiso 1 1 d R
C4 C 0.0238(4) 0.3503(2) 0.4997(2) 0.0386(16) Uani 1 1 d .
H4 H 0.0252 0.3767 0.5452 0.046 Uiso 1 1 d R
Br1 Br 0.2253(4) 0.4533(2) 0.6562(2) 0.0892(17) Uani 0.30 1 d PR
Br1A Br 0.3101(4) 0.4957(2) 0.6435(2) 0.090(5) Uani 0.10 1 d PR
Br1B Br 0.2610(4) 0.4720(2) 0.6438(2) 0.141(14) Uani 0.10 1 d PR
C8 C 0.1923(4) 0.4384(2) 0.6790(2) 0.0213(11) Uani 0.25 1 d PR
C8A C 0.1817(4) 0.4760(2) 0.6782(2) 0.0290(13) Uani 0.25 1 d PR

loop_
_atom_site_aniso_label
_atom_site_aniso_U_11
_atom_site_aniso_U_22
_atom_site_aniso_U_33
_atom_site_aniso_U_23
_atom_site_aniso_U_13
_atom_site_aniso_U_12
I1 0.0397(3) 0.0240(3) 0.0605(4) -0.00269(19) -0.0056(2) 0.0137(2)
O1 0.021(2) 0.022(2) 0.054(3) 0.001(2) -0.001(2) 0.0126(18)
N1 0.017(2) 0.020(2) 0.038(3) 0.002(2) 0.000(2) 0.008(2)
C1 0.017(2) 0.020(2) 0.028(3) 0.003(2) 0.002(2) 0.010(2)
C2 0.021(3) 0.017(3) 0.046(4) 0.003(2) -0.001(3) 0.010(2)
C3 0.032(3) 0.021(3) 0.042(3) 0.004(3) 0.006(3) 0.012(3)
C5 0.028(3) 0.021(3) 0.039(3) 0.000(2) -0.002(3) 0.013(2)
C7 0.043(4) 0.029(3) 0.042(4) -0.004(3) 0.002(3) 0.019(3)
C6 0.044(4) 0.026(3) 0.041(4) 0.007(3) 0.008(3) 0.015(3)
C4 0.044(4) 0.030(3) 0.042(4) 0.001(3) -0.001(3) 0.018(3)
Br1 0.121(4) 0.067(3) 0.092(3) -0.031(2) -0.054(3) 0.056(3)
Br1A 0.121(13) 0.080(10) 0.096(12) 0.020(8) 0.038(9) 0.070(10)
Br1B 0.25(4) 0.122(17) 0.063(11) 0.051(12) 0.070(16) 0.11(2)
C8 0.017(2) 0.020(2) 0.028(3) 0.003(2) 0.002(2) 0.010(2)
C8A 0.028(3) 0.021(3) 0.039(3) 0.000(2) -0.002(3) 0.013(2)

loop_
_atom_type_symbol
_atom_type_description
_atom_type_scat_dispersion_real
_atom_type_scat_dispersion_imag
_atom_type_scat_source
C C 0.0033 0.0016 'International Tables Vol C Tables 4.2.6.8 and 6.1.1.4'
H H 0.0000 0.0000 'International Tables Vol C Tables 4.2.6.8 and 6.1.1.4'
N N 0.0061 0.0033 'International Tables Vol C Tables 4.2.6.8 and 6.1.1.4'
O O 0.0106 0.0060 'International Tables Vol C Tables 4.2.6.8 and 6.1.1.4'
I I -0.4742 1.8119 'International Tables Vol C Tables 4.2.6.8 and 6.1.1.4'
Br Br -0.2901 2.4595 'International Tables Vol C Tables 4.2.6.8 and 6.1.1.4'

loop_
_geom_angle_atom_site_label_1
_geom_angle_atom_site_label_2
_geom_angle_atom_site_label_3
_geom_angle
_geom_angle_site_symmetry_1
_geom_angle_site_symmetry_3
C1 O1 C2 118.5(5) . .
C1 N1 C1 112.6(6) 3 .
N1 C1 O1 113.6(5) 2 .
N1 C1 N1 127.3(6) 2 .
O1 C1 N1 119.0(5) . .
C3 C2 C7 122.1(6) . .
C3 C2 O1 117.7(6) . .
C7 C2 O1 120.1(6) . .
C2 C3 C4 121.6(6) . .
C6 C5 C4 123.5(5) . .
C6 C5 I1 118.5(5) . .
C4 C5 I1 118.0(4) . .
C2 C7 C6 119.5(7) . .
C7 C6 C5 118.3(6) . .
C3 C4 C5 114.8(5) . .
Br1B Br1 C8 161.5 . .
Br1B Br1 C8A 133.8 . .
C8 Br1 C8A 42.5 . .
Br1B Br1 Br1A 13.9 . .
C8 Br1 Br1A 147.9 . .
C8A Br1 Br1A 131.3 . .
Br1B Br1 Br1A 122.80(19) . 14_456
C8 Br1 Br1A 53.2(2) . 14_456
C8A Br1 Br1A 11.1(2) . 14_456
Br1A Br1 Br1A 121.24(15) . 14_456
Br1B Br1 C8A 25.8(2) . 15_556
C8 Br1 C8A 136.8(2) . 15_556
C8A Br1 C8A 131.0(2) . 15_556
Br1A Br1 C8A 12.28(19) . 15_556
Br1A Br1 C8A 122.49(13) 14_456 15_556
Br1B Br1 Br1B 120.92(15) . 14_456
C8 Br1 Br1B 56.83(18) . 14_456
C8A Br1 Br1B 14.30(18) . 14_456
Br1A Br1 Br1B 120.83(12) . 14_456
Br1A Br1 Br1B 5.31(6) 14_456 14_456
C8A Br1 Br1B 123.41(11) 15_556 14_456
Br1B Br1A C8A 161.6(4) . 15_556
Br1B Br1A Br1 11.2 . .
C8A Br1A Br1 151.5(4) 15_556 .
Br1B Br1A C8 164.17(16) . 15_556
C8A Br1A C8 7.1(2) 15_556 15_556
Br1 Br1A C8 155.9(2) . 15_556
Br1B Br1A C8 22.1 . .
C8A Br1A C8 141.6(5) 15_556 .
Br1 Br1A C8 11.0 . .
C8 Br1A C8 147.0(2) 15_556 .
Br1B Br1A Br1 159.7(2) . 15_556
C8A Br1A Br1 12.5(2) 15_556 15_556
Br1 Br1A Br1 148.5(2) . 15_556
C8 Br1A Br1 18.48(6) 15_556 15_556
C8 Br1A Br1 137.6(2) . 15_556
Br1B Br1A C8A 27.6 . .
C8A Br1A C8A 145.6(5) 15_556 .
Br1 Br1A C8A 22.3 . .
C8 Br1A C8A 152.7(3) 15_556 .
C8 Br1A C8A 19.9 . .
Br1 Br1A C8A 136.0(3) 15_556 .
Br1B Br1A Br1B 153.4(2) . 15_556
C8A Br1A Br1B 24.4(3) 15_556 15_556
Br1 Br1A Br1B 143.5(2) . 15_556
C8 Br1A Br1B 29.84(9) 15_556 15_556
C8 Br1A Br1B 132.7(2) . 15_556
Br1 Br1A Br1B 11.9 15_556 15_556
C8A Br1A Br1B 126.7(2) . 15_556
Br1B Br1A Br1A 149.57(16) . 15_556
C8A Br1A Br1A 34.0(2) 15_556 15_556
Br1 Br1A Br1A 142.02(17) . 15_556
C8 Br1A Br1A 38.32(11) 15_556 15_556
C8 Br1A Br1A 132.44(17) . 15_556
Br1 Br1A Br1A 22.18(6) 15_556 15_556
C8A Br1A Br1A 122.02(16) . 15_556
Br1B Br1A Br1A 11.2 15_556 15_556
Br1B Br1A Br1A 40.00(9) . 14_456
C8A Br1A Br1A 138.9(6) 15_556 14_456
Br1 Br1A Br1A 36.58(10) . 14_456
C8 Br1A Br1A 145.6(4) 15_556 14_456
C8 Br1A Br1A 34.09(12) . 14_456
Br1 Br1A Br1A 127.2(3) 15_556 14_456
C8A Br1A Br1A 14.57(11) . 14_456
Br1B Br1A Br1A 116.4(2) 15_556 14_456
Br1A Br1A Br1A 109.94(16) 15_556 14_456
Br1 Br1B Br1A 154.8 . .
Br1 Br1B C8 9.9 . .
Br1A Br1B C8 145.2 . .
Br1 Br1B C8A 30.4 . .
Br1A Br1B C8A 140.0 . .
C8 Br1B C8A 28.3 . .
Br1 Br1B C8A 145.4(3) . 15_556
Br1A Br1B C8A 10.6(2) . 15_556
C8 Br1B C8A 136.3(3) . 15_556
C8A Br1B C8A 137.7(3) . 15_556
Br1 Br1B Br1A 45.30(15) . 14_456
Br1A Br1B Br1A 128.75(11) . 14_456
C8 Br1B Br1A 42.96(18) . 14_456
C8A Br1B Br1A 14.95(16) . 14_456
C8A Br1B Br1A 129.3(3) 15_556 14_456
Br1 Br1B C8 147.19(18) . 15_556
Br1A Br1B C8 11.13(11) . 15_556
C8 Br1B C8 138.58(19) . 15_556
C8A Br1B C8 141.8(2) . 15_556
C8A Br1B C8 4.29(9) 15_556 15_556
Br1A Br1B C8 133.6(2) 14_456 15_556
Br1 Br1B Br1 139.92(18) . 15_556
Br1A Br1B Br1 14.97(18) . 15_556
C8 Br1B Br1 130.24(18) . 15_556
C8A Br1B Br1 128.57(19) . 15_556
C8A Br1B Br1 9.27(11) 15_556 15_556
Br1A Br1B Br1 120.1(2) 14_456 15_556
C8 Br1B Br1 13.6 15_556 15_556
Br1 C8 C8A 100.0 . .
Br1 C8 Br1B 8.6 . .
C8A C8 Br1B 99.7 . .
Br1 C8 Br1A 108.3(3) . 14_456
C8A C8 Br1A 9.3(3) . 14_456
Br1B C8 Br1A 107.2(3) . 14_456
Br1 C8 Br1A 21.2 . .
C8A C8 Br1A 101.4 . .
Br1B C8 Br1A 12.7 . .
Br1A C8 Br1A 107.6(2) 14_456 .
Br1 C8 Br1B 109.6(2) . 14_456
C8A C8 Br1B 9.6(2) . 14_456
Br1B C8 Br1B 109.23(18) . 14_456
Br1A C8 Br1B 4.7 14_456 14_456
Br1A C8 Br1B 110.53(16) . 14_456
C8 C8A Br1A 163.6(5) . 14_456
C8 C8A Br1 37.5 . .
Br1A C8A Br1 156.3(4) 14_456 .
C8 C8A Br1B 52.0 . .
Br1A C8A Br1B 140.7(4) 14_456 .
Br1 C8A Br1B 15.8 . .
C8 C8A Br1B 166.1(3) . 14_456
Br1A C8A Br1B 7.85(15) 14_456 14_456
Br1 C8A Br1B 156.4(3) . 14_456
Br1B C8A Br1B 141.8(3) . 14_456
C8 C8A Br1A 58.7 . .
Br1A C8A Br1A 131.4(4) 14_456 .
Br1 C8A Br1A 26.4 . .
Br1B C8A Br1A 12.4 . .
Br1B C8A Br1A 134.4(2) 14_456 .
C8 C8A Br1 167.39(14) . 14_456
Br1A C8A Br1 16.3(2) 14_456 14_456
Br1 C8A Br1 150.9(2) . 14_456
Br1B C8A Br1 138.2(2) . 14_456
Br1B C8A Br1 8.76(7) 14_456 14_456
Br1A C8A Br1 133.01(19) . 14_456

loop_
_geom_bond_atom_site_label_1
_geom_bond_atom_site_label_2
_geom_bond_distance
_geom_bond_site_symmetry_2
I1 C5 2.101(6) .
O1 C1 1.335(7) .
O1 C2 1.409(7) .
N1 C1 1.321(7) 3
N1 C1 1.343(7) .
C1 N1 1.321(7) 2
C2 C3 1.366(9) .
C2 C7 1.383(10) .
C3 C4 1.408(7) .
C5 C6 1.391(9) .
C5 C4 1.429(8) .
C7 C6 1.389(10) .
Br1 Br1B 0.5379 .
Br1 C8 0.6188 .
Br1 C8A 1.0019 .
Br1 Br1A 1.1742 .
Br1 Br1A 1.853(4) 14_456
Br1 C8A 2.003(4) 15_556
Br1 Br1B 2.488(3) 14_456
Br1A Br1B 0.6648 .
Br1A C8A 0.892(4) 15_556
Br1A C8 1.564(4) 15_556
Br1A C8 1.7298 .
Br1A Br1 1.853(4) 15_556
Br1A C8A 1.9840 .
Br1A Br1B 2.192(4) 15_556
Br1A Br1A 2.659(4) 15_556
Br1A Br1A 2.659(4) 14_456
Br1B C8 1.1417 .
Br1B C8A 1.4282 .
Br1B C8A 1.537(3) 15_556
Br1B Br1A 2.192(4) 14_456
Br1B C8 2.211(4) 15_556
Br1B Br1 2.488(3) 15_556
C8 C8A 0.6877 .
C8 Br1A 1.564(4) 14_456
C8 Br1B 2.211(4) 14_456
C8A Br1A 0.892(4) 14_456
C8A Br1B 1.537(3) 14_456
C8A Br1 2.003(4) 14_456
